data_7118415
loop_
_publ_author_name
'Bochao Su'
'Rakesh Ganguly'
'Yongxin Li'
'Rei Kinjo'

_publ_section_title
;
 Synthesis, characterization, and electronic structures of a methyl
 germyliumylidene ion and germylone-group VI metal complexes
;
_journal_name_full Chem.Commun.
_journal_page_first 613
_journal_volume 52
_journal_year 2016
_chemical_formula_sum 'C36 H47 Ge N3 O6 W'
_chemical_formula_weight 874.20
_space_group_crystal_system monoclinic
_space_group_IT_number 14
_space_group_name_Hall '-P 2ybc'
_space_group_name_H-M_alt 'P 1 21/c 1'
_symmetry_space_group_name_Hall '-P 2ybc'
_symmetry_space_group_name_H-M 'P 1 21/c 1'
_atom_sites_solution_hydrogens geom
_audit_update_record
;
2015-10-06 deposited with the CCDC.
2015-10-29 downloaded from the CCDC.
;
_cell_angle_alpha 90
_cell_angle_beta 97.055(3)
_cell_angle_gamma 90
_cell_formula_units_Z 4
_cell_length_a 10.3691(5)
_cell_length_b 22.6170(7)
_cell_length_c 15.3476(7)
_cell_measurement_reflns_used 6375
_cell_measurement_temperature 133.(2)
_cell_measurement_theta_max 24.6478
_cell_measurement_theta_min 2.2431
_cell_volume 3572.0(3)
_computing_cell_refinement 'SAINT (Bruker AXS Inc., 2014)'
_computing_data_collection 'APEX3 (Bruker AXS Inc., 2015)'
_computing_data_reduction 'SAINT (Bruker AXS Inc., 2014)'
_computing_molecular_graphics 'XP (Bruker AXS Inc., 2015)'
_computing_publication_material 'APEX3 (Bruker AXS Inc., 2015)'
_computing_structure_refinement 'SHELXL-2014/7 (Sheldrick, 2014)'
_computing_structure_solution 'SHELXT (Bruker AXS Inc., 2015)'
_diffrn_ambient_temperature 133.(2)
_diffrn_detector_area_resol_mean 8.3333
_diffrn_measured_fraction_theta_full 0.997
_diffrn_measured_fraction_theta_max 0.997
_diffrn_measurement_device_type 'CCD area detector'
_diffrn_measurement_method 'phi and omega scans'
_diffrn_radiation_monochromator graphite
_diffrn_radiation_type MoK\a
_diffrn_radiation_wavelength 0.71073
_diffrn_reflns_av_R_equivalents 0.0879
_diffrn_reflns_av_unetI/netI 0.0698
_diffrn_reflns_limit_h_max 14
_diffrn_reflns_limit_h_min -14
_diffrn_reflns_limit_k_max 30
_diffrn_reflns_limit_k_min -31
_diffrn_reflns_limit_l_max 21
_diffrn_reflns_limit_l_min -21
_diffrn_reflns_number 50991
_diffrn_reflns_theta_full 29.22
_diffrn_reflns_theta_max 29.22
_diffrn_reflns_theta_min 2.17
_diffrn_source 'fine-focus sealed tube'
_diffrn_source_type 'Bruker KappaCCD'
_exptl_absorpt_coefficient_mu 4.107
_exptl_absorpt_correction_T_max 0.79
_exptl_absorpt_correction_T_min 0.64
_exptl_absorpt_correction_type multi-scan
_exptl_absorpt_process_details 'SADABS V2014/3'
_exptl_crystal_colour red
_exptl_crystal_density_diffrn 1.626
_exptl_crystal_density_method 'not measured'
_exptl_crystal_description block
_exptl_crystal_F_000 1752
_exptl_crystal_size_max 0.120
_exptl_crystal_size_mid 0.080
_exptl_crystal_size_min 0.060
_refine_diff_density_max 1.397
_refine_diff_density_min -1.289
_refine_ls_extinction_method none
_refine_ls_goodness_of_fit_ref 1.001
_refine_ls_hydrogen_treatment constr
_refine_ls_matrix_type full
_refine_ls_number_parameters 476
_refine_ls_number_reflns 9666
_refine_ls_number_restraints 244
_refine_ls_restrained_S_all 0.996
_refine_ls_R_factor_all 0.0674
_refine_ls_R_factor_gt 0.0416
_refine_ls_shift/su_max 0.004
_refine_ls_shift/su_mean 0.000
_refine_ls_structure_factor_coef Fsqd
_refine_ls_weighting_details 'w=1/[\s^2^(Fo^2^)+(0.0447P)^2^] where P=(Fo^2^+2Fc^2^)/3'
_refine_ls_weighting_scheme calc
_refine_ls_wR_factor_gt 0.0885
_refine_ls_wR_factor_ref 0.0998
_reflns_number_gt 7112
_reflns_number_total 9666
_reflns_threshold_expression 'I > 2\s(I)'
_cod_data_source_file c5cc08665e2.cif
_cod_data_source_block rei145
_cod_database_code 7118415

loop_
_space_group_symop_operation_xyz
'x, y, z'
'-x, y+1/2, -z+1/2'
'-x, -y, -z'
'x, -y-1/2, z-1/2'

loop_
_atom_site_type_symbol
_atom_site_label
_atom_site_fract_x
_atom_site_fract_y
_atom_site_fract_z
_atom_site_U_iso_or_equiv
_atom_site_adp_type
_atom_site_calc_flag
_atom_site_refinement_flags_adp
_atom_site_refinement_flags_occupancy
_atom_site_refinement_flags_posn
_atom_site_occupancy
_atom_site_disorder_assembly
_atom_site_disorder_group
W W1 0.38714(2) 0.58939(2) 0.34761(2) 0.02073(6) Uani d . . . 1.0 . .
Ge Ge1 0.55823(5) 0.66366(2) 0.30060(4) 0.02752(12) Uani d . . . 1.0 . .
C C1 0.2402(5) 0.6470(2) 0.3189(3) 0.0292(11) Uani d . . . 1.0 . .
C C2 0.4067(5) 0.6217(2) 0.4732(3) 0.0305(11) Uani d . . . 1.0 . .
C C3 0.2585(5) 0.5307(2) 0.3786(4) 0.0401(14) Uani d . . . 1.0 . .
C C4 0.5283(5) 0.5287(2) 0.3854(4) 0.0380(13) Uani d . . . 1.0 . .
C C5 0.3577(5) 0.5602(2) 0.2217(4) 0.0363(12) Uani d . . . 1.0 . .
C C6 0.7164(4) 0.67854(16) 0.2612(3) 0.0173(8) Uani d . . . 1.0 . .
C C7 0.8882(4) 0.69613(17) 0.1813(3) 0.0204(9) Uani d . . . 1.0 . .
H H7A 0.8462 0.7024 0.1205 0.024 Uiso calc U . R 1.0 . .
H H7B 0.9806 0.6857 0.18 0.024 Uiso calc U . R 1.0 . .
C C8 0.8742(4) 0.74968(17) 0.2377(3) 0.0215(9) Uani d . . . 1.0 . .
H H8A 0.9438 0.7513 0.288 0.026 Uiso calc U . R 1.0 . .
H H8B 0.875 0.7867 0.2033 0.026 Uiso calc U . R 1.0 . .
C C9 0.6653(4) 0.77646(17) 0.3038(3) 0.0172(8) Uani d . . . 1.0 . .
C C10 0.6912(5) 0.84355(17) 0.3052(3) 0.0241(10) Uani d . . . 1.0 . .
C C11 0.6787(5) 0.86653(19) 0.2107(3) 0.0336(12) Uani d . . . 1.0 . .
H H11A 0.5892 0.8612 0.1831 0.05 Uiso calc U . R 1.0 . .
H H11B 0.7379 0.8445 0.1776 0.05 Uiso calc U . R 1.0 . .
H H11C 0.7012 0.9086 0.211 0.05 Uiso calc U . R 1.0 . .
C C12 0.8273(5) 0.8568(2) 0.3540(4) 0.0336(12) Uani d . . . 1.0 . .
H H12A 0.8938 0.8431 0.3186 0.05 Uiso calc U . R 1.0 . .
H H12B 0.8378 0.8363 0.4107 0.05 Uiso calc U . R 1.0 . .
H H12C 0.8367 0.8995 0.3637 0.05 Uiso calc U . R 1.0 . .
C C13 0.5955(5) 0.87930(18) 0.3531(3) 0.0309(11) Uani d . . . 1.0 . .
H H13A 0.62 0.9212 0.3541 0.046 Uiso calc U . R 1.0 . .
H H13B 0.5979 0.8648 0.4135 0.046 Uiso calc U . R 1.0 . .
H H13C 0.5074 0.8748 0.3224 0.046 Uiso calc U . R 1.0 . .
C C14 0.8068(4) 0.59099(17) 0.1874(3) 0.0201(9) Uani d . . . 1.0 . .
C C15 0.7163(5) 0.58943(18) 0.1007(3) 0.0311(11) Uani d . . . 1.0 . .
H H15A 0.749 0.6169 0.0582 0.037 Uiso calc U . R 1.0 . .
H H15B 0.6283 0.6026 0.1108 0.037 Uiso calc U . R 1.0 . .
C C16 0.7580(5) 0.54785(18) 0.2512(3) 0.0303(11) Uani d . . . 1.0 . .
H H16A 0.6709 0.5604 0.2643 0.036 Uiso calc U . R 1.0 . .
H H16B 0.8174 0.5482 0.3069 0.036 Uiso calc U . R 1.0 . .
C C17 0.9421(5) 0.57028(19) 0.1697(4) 0.0309(11) Uani d . . . 1.0 . .
H H17A 0.9765 0.5977 0.1278 0.037 Uiso calc U . R 1.0 . .
H H17B 1.0021 0.5709 0.2251 0.037 Uiso calc U . R 1.0 . .
C C18 0.9356(5) 0.50752(19) 0.1317(4) 0.0328(12) Uani d . . . 1.0 . .
H H18 1.0244 0.4949 0.1201 0.039 Uiso calc U . R 1.0 . .
C C19 0.8449(6) 0.5072(2) 0.0462(4) 0.0400(13) Uani d . . . 1.0 . .
H H19A 0.8411 0.4669 0.0207 0.048 Uiso calc U . R 1.0 . .
H H19B 0.8782 0.5344 0.0037 0.048 Uiso calc U . R 1.0 . .
C C20 0.7093(6) 0.5264(2) 0.0629(3) 0.0376(13) Uani d . . . 1.0 . .
H H20 0.6496 0.5258 0.0065 0.045 Uiso calc U . R 1.0 . .
C C21 0.6590(5) 0.4845(2) 0.1282(4) 0.0434(15) Uani d . . . 1.0 . .
H H21A 0.5709 0.4968 0.1393 0.052 Uiso calc U . R 1.0 . .
H H21B 0.6532 0.444 0.1036 0.052 Uiso calc U . R 1.0 . .
C C22 0.7497(6) 0.48486(19) 0.2136(4) 0.0390(14) Uani d . . . 1.0 . .
H H22 0.7157 0.4574 0.2566 0.047 Uiso calc U . R 1.0 . .
C C23 0.8862(5) 0.4655(2) 0.1977(4) 0.0364(13) Uani d . . . 1.0 . .
H H23A 0.9452 0.4664 0.2535 0.044 Uiso calc U . R 1.0 . .
H H23B 0.8838 0.4246 0.1746 0.044 Uiso calc U . R 1.0 . .
C C24 0.4625(4) 0.77040(17) 0.3751(3) 0.0188(9) Uani d . . . 1.0 . .
C C25 0.4850(4) 0.77124(17) 0.4662(3) 0.0215(9) Uani d . . . 1.0 . .
C C26 0.6127(5) 0.7517(2) 0.5144(3) 0.0301(11) Uani d . . . 1.0 . .
H H26A 0.6817 0.7783 0.5001 0.045 Uiso calc U . R 1.0 . .
H H26B 0.6318 0.7113 0.4966 0.045 Uiso calc U . R 1.0 . .
H H26C 0.6081 0.7527 0.5777 0.045 Uiso calc U . R 1.0 . .
C C27 0.3866(5) 0.79146(18) 0.5122(3) 0.0272(10) Uani d . . . 1.0 . .
H H27 0.4018 0.7935 0.5744 0.033 Uiso calc U . R 1.0 . .
C C28 0.2664(5) 0.80872(18) 0.4699(3) 0.0281(11) Uani d . . . 1.0 . .
C C29 0.1590(5) 0.8283(2) 0.5223(4) 0.0415(14) Uani d . . . 1.0 . .
H H29A 0.0874 0.8452 0.4825 0.062 Uiso calc U . R 1.0 . .
H H29B 0.1929 0.8581 0.5654 0.062 Uiso calc U . R 1.0 . .
H H29C 0.1275 0.7941 0.5528 0.062 Uiso calc U . R 1.0 . .
C C30 0.2471(5) 0.80617(18) 0.3791(3) 0.0269(10) Uani d . . . 1.0 . .
H H30 0.1652 0.8176 0.3493 0.032 Uiso calc U . R 1.0 . .
C C31 0.3436(5) 0.78747(18) 0.3300(3) 0.0231(9) Uani d . . . 1.0 . .
C C32 0.3199(5) 0.7872(2) 0.2315(3) 0.0399(13) Uani d . . . 1.0 . .
H H32A 0.2265 0.7909 0.2125 0.06 Uiso calc U . R 1.0 . .
H H32B 0.3519 0.75 0.2093 0.06 Uiso calc U . R 1.0 . .
H H32C 0.3659 0.8204 0.2085 0.06 Uiso calc U . R 1.0 . .
O O6 1.021(2) 0.8154(8) 0.0833(11) 0.061(4) Uani d U P D 0.305(11) A 1
C C33 0.959(3) 0.8047(8) -0.0012(16) 0.071(4) Uani d U P D 0.305(11) A 1
H H33A 0.8954 0.772 -0.0009 0.085 Uiso calc U P R 0.305(11) A 1
H H33B 1.0224 0.7946 -0.0419 0.085 Uiso calc U P R 0.305(11) A 1
C C34 0.890(2) 0.8630(9) -0.0273(16) 0.072(4) Uani d U P D 0.305(11) A 1
H H34A 0.817 0.871 0.0067 0.087 Uiso calc U P R 0.305(11) A 1
H H34B 0.8599 0.865 -0.091 0.087 Uiso calc U P R 0.305(11) A 1
C C35 1.007(3) 0.9033(9) -0.0005(17) 0.066(4) Uani d U P D 0.305(11) A 1
H H35A 1.074 0.8999 -0.0411 0.079 Uiso calc U P R 0.305(11) A 1
H H35B 0.9813 0.9452 0.0044 0.079 Uiso calc U P R 0.305(11) A 1
C C36 1.052(3) 0.8758(10) 0.0886(15) 0.066(4) Uani d U P D 0.305(11) A 1
H H36A 1.1464 0.8813 0.1039 0.08 Uiso calc U P R 0.305(11) A 1
H H36B 1.0067 0.8949 0.1345 0.08 Uiso calc U P R 0.305(11) A 1
O O6A 0.9512(10) 0.8173(3) 0.0671(5) 0.063(2) Uani d U P D 0.695(11) A 2
C C33A 0.9479(15) 0.8240(5) -0.0239(7) 0.077(3) Uani d U P D 0.695(11) A 2
H H33C 0.8643 0.8094 -0.0545 0.093 Uiso calc U P R 0.695(11) A 2
H H33D 1.0196 0.8016 -0.0454 0.093 Uiso calc U P R 0.695(11) A 2
C C34A 0.9628(11) 0.8895(5) -0.0401(6) 0.061(3) Uani d U P D 0.695(11) A 2
H H34C 0.8792 0.9107 -0.041 0.073 Uiso calc U P R 0.695(11) A 2
H H34D 0.9995 0.897 -0.0957 0.073 Uiso calc U P R 0.695(11) A 2
C C35A 1.0575(10) 0.9063(4) 0.0392(6) 0.045(2) Uani d U P D 0.695(11) A 2
H H35C 1.0511 0.9488 0.0533 0.054 Uiso calc U P R 0.695(11) A 2
H H35D 1.1482 0.8969 0.03 0.054 Uiso calc U P R 0.695(11) A 2
C C36A 1.0117(11) 0.8678(4) 0.1102(6) 0.052(2) Uani d U P D 0.695(11) A 2
H H36C 1.0863 0.8556 0.153 0.063 Uiso calc U P R 0.695(11) A 2
H H36D 0.949 0.8896 0.1418 0.063 Uiso calc U P R 0.695(11) A 2
N N1 0.8200(3) 0.65071(14) 0.2267(2) 0.0181(7) Uani d . . . 1.0 . .
N N2 0.7457(3) 0.73915(14) 0.2672(2) 0.0171(7) Uani d . . . 1.0 . .
N N3 0.5630(3) 0.74720(14) 0.3272(2) 0.0184(7) Uani d . . . 1.0 . .
O O1 0.1520(4) 0.67792(16) 0.3043(3) 0.0517(12) Uani d . . . 1.0 . .
O O2 0.4114(4) 0.63952(17) 0.5425(2) 0.0480(10) Uani d . . . 1.0 . .
O O3 0.1828(4) 0.49637(17) 0.3944(4) 0.0702(16) Uani d . . . 1.0 . .
O O4 0.6042(5) 0.4943(2) 0.4110(3) 0.0722(16) Uani d . . . 1.0 . .
O O5 0.3339(4) 0.54362(19) 0.1510(3) 0.0608(13) Uani d . . . 1.0 . .

loop_
_atom_site_aniso_label
_atom_site_aniso_U_11
_atom_site_aniso_U_22
_atom_site_aniso_U_33
_atom_site_aniso_U_12
_atom_site_aniso_U_13
_atom_site_aniso_U_23
W1 0.01902(10) 0.01765(9) 0.02688(10) -0.00236(7) 0.00830(7) -0.00158(7)
Ge1 0.0285(3) 0.0150(2) 0.0438(3) -0.00437(19) 0.0229(2) -0.0064(2)
C1 0.022(3) 0.028(2) 0.037(3) -0.004(2) 0.002(2) -0.008(2)
C2 0.027(3) 0.035(3) 0.031(3) -0.009(2) 0.007(2) 0.007(2)
C3 0.035(3) 0.027(2) 0.065(4) -0.003(2) 0.031(3) -0.013(2)
C4 0.039(3) 0.038(3) 0.041(3) 0.012(2) 0.024(2) 0.017(2)
C5 0.029(3) 0.030(3) 0.049(3) 0.007(2) 0.004(2) -0.012(2)
C6 0.018(2) 0.0133(17) 0.020(2) -0.0001(16) 0.0043(17) -0.0007(15)
C7 0.016(2) 0.0175(19) 0.029(2) -0.0002(17) 0.0086(18) -0.0014(17)
C8 0.019(2) 0.0185(19) 0.029(2) -0.0037(17) 0.0107(18) 0.0005(17)
C9 0.021(2) 0.0137(18) 0.017(2) -0.0011(16) 0.0026(17) -0.0028(15)
C10 0.030(3) 0.0139(18) 0.030(3) -0.0007(18) 0.009(2) -0.0016(17)
C11 0.047(3) 0.020(2) 0.036(3) 0.005(2) 0.011(2) 0.007(2)
C12 0.035(3) 0.022(2) 0.045(3) -0.012(2) 0.011(2) -0.008(2)
C13 0.040(3) 0.014(2) 0.041(3) -0.004(2) 0.013(2) -0.0042(19)
C14 0.022(2) 0.0170(19) 0.023(2) 0.0039(17) 0.0093(17) -0.0021(17)
C15 0.037(3) 0.020(2) 0.035(3) 0.004(2) -0.002(2) -0.006(2)
C16 0.047(3) 0.017(2) 0.031(3) 0.001(2) 0.021(2) 0.0001(18)
C17 0.027(3) 0.023(2) 0.047(3) 0.003(2) 0.021(2) -0.004(2)
C18 0.029(3) 0.023(2) 0.050(3) 0.005(2) 0.023(2) -0.002(2)
C19 0.061(4) 0.027(2) 0.036(3) 0.003(2) 0.021(3) -0.009(2)
C20 0.052(4) 0.024(2) 0.034(3) 0.004(2) -0.006(3) -0.010(2)
C21 0.028(3) 0.026(2) 0.079(5) -0.007(2) 0.021(3) -0.023(3)
C22 0.064(4) 0.0123(19) 0.048(3) -0.001(2) 0.037(3) -0.002(2)
C23 0.049(3) 0.020(2) 0.041(3) 0.008(2) 0.010(3) 0.003(2)
C24 0.023(2) 0.0136(18) 0.022(2) 0.0000(17) 0.0103(18) -0.0035(16)
C25 0.027(2) 0.0159(18) 0.022(2) -0.0005(18) 0.0062(18) -0.0011(17)
C26 0.033(3) 0.033(2) 0.025(2) 0.000(2) 0.004(2) -0.002(2)
C27 0.041(3) 0.022(2) 0.022(2) -0.005(2) 0.014(2) -0.0055(18)
C28 0.035(3) 0.019(2) 0.035(3) -0.001(2) 0.019(2) -0.0030(19)
C29 0.041(3) 0.039(3) 0.050(4) 0.005(2) 0.026(3) -0.007(3)
C30 0.023(2) 0.022(2) 0.037(3) 0.0061(19) 0.008(2) -0.0011(19)
C31 0.025(2) 0.019(2) 0.026(2) 0.0021(18) 0.0045(19) -0.0014(17)
C32 0.038(3) 0.048(3) 0.032(3) 0.010(3) 0.000(2) 0.000(2)
O6 0.075(8) 0.059(6) 0.049(6) -0.006(6) 0.002(6) 0.005(5)
C33 0.098(9) 0.054(7) 0.056(8) -0.016(7) -0.001(7) 0.013(6)
C34 0.095(8) 0.054(7) 0.063(7) -0.016(6) -0.010(7) 0.012(6)
C35 0.082(8) 0.058(6) 0.057(7) -0.014(6) 0.011(6) 0.006(6)
C36 0.077(9) 0.065(6) 0.058(7) -0.014(6) 0.007(7) 0.005(5)
O6A 0.099(6) 0.049(3) 0.047(4) -0.034(4) 0.030(4) -0.001(3)
C33A 0.101(7) 0.078(5) 0.055(5) -0.023(5) 0.019(5) 0.000(4)
C34A 0.062(6) 0.082(5) 0.042(4) -0.004(5) 0.013(4) 0.015(4)
C35A 0.047(5) 0.045(4) 0.047(5) -0.004(4) 0.017(4) 0.008(3)
C36A 0.063(6) 0.046(4) 0.049(4) -0.014(4) 0.013(4) 0.009(3)
N1 0.0180(19) 0.0150(16) 0.0230(19) 0.0009(14) 0.0098(15) -0.0002(14)
N2 0.0178(19) 0.0165(15) 0.0188(18) -0.0024(14) 0.0091(14) 0.0009(13)
N3 0.0198(19) 0.0153(15) 0.0218(19) 0.0007(14) 0.0089(15) -0.0023(14)
O1 0.027(2) 0.043(2) 0.081(3) 0.0097(18) -0.010(2) -0.014(2)
O2 0.069(3) 0.052(2) 0.024(2) -0.012(2) 0.011(2) -0.0039(17)
O3 0.060(3) 0.039(2) 0.124(5) -0.026(2) 0.060(3) -0.025(2)
O4 0.074(3) 0.076(3) 0.075(3) 0.047(3) 0.045(3) 0.056(3)
O5 0.057(3) 0.066(3) 0.054(3) 0.018(2) -0.013(2) -0.035(2)

loop_
_atom_type_symbol
_atom_type_description
_atom_type_scat_dispersion_real
_atom_type_scat_dispersion_imag
_atom_type_scat_source
C C 0.0033 0.0016 'International Tables Vol C Tables 4.2.6.8 and 6.1.1.4'
H H 0.0000 0.0000 'International Tables Vol C Tables 4.2.6.8 and 6.1.1.4'
N N 0.0061 0.0033 'International Tables Vol C Tables 4.2.6.8 and 6.1.1.4'
O O 0.0106 0.0060 'International Tables Vol C Tables 4.2.6.8 and 6.1.1.4'
Ge Ge 0.1547 1.8001 'International Tables Vol C Tables 4.2.6.8 and 6.1.1.4'
W W -0.8490 6.8722 'International Tables Vol C Tables 4.2.6.8 and 6.1.1.4'

loop_
_geom_angle_atom_site_label_1
_geom_angle_atom_site_label_2
_geom_angle_atom_site_label_3
_geom_angle_site_symmetry_1
_geom_angle_site_symmetry_3
_geom_angle
C3 W1 C1 . . 88.4(2)
C3 W1 C5 . . 89.0(2)
C1 W1 C5 . . 88.9(2)
C3 W1 C4 . . 87.8(2)
C1 W1 C4 . . 175.1(2)
C5 W1 C4 . . 94.0(2)
C3 W1 C2 . . 90.3(2)
C1 W1 C2 . . 87.7(2)
C5 W1 C2 . . 176.6(2)
C4 W1 C2 . . 89.3(2)
C3 W1 Ge1 . . 177.34(15)
C1 W1 Ge1 . . 92.57(14)
C5 W1 Ge1 . . 88.51(16)
C4 W1 Ge1 . . 91.34(15)
C2 W1 Ge1 . . 92.23(13)
C6 Ge1 N3 . . 83.70(16)
C6 Ge1 W1 . . 150.36(12)
N3 Ge1 W1 . . 124.89(11)
O1 C1 W1 . . 176.5(5)
O2 C2 W1 . . 176.8(5)
O3 C3 W1 . . 178.3(6)
O4 C4 W1 . . 176.0(5)
O5 C5 W1 . . 176.2(5)
N1 C6 N2 . . 107.0(3)
N1 C6 Ge1 . . 142.5(3)
N2 C6 Ge1 . . 110.5(3)
N1 C7 C8 . . 101.8(3)
N2 C8 C7 . . 101.5(3)
N3 C9 N2 . . 110.6(3)
N3 C9 C10 . . 128.8(4)
N2 C9 C10 . . 120.2(4)
C11 C10 C13 . . 106.9(4)
C11 C10 C9 . . 109.1(4)
C13 C10 C9 . . 113.8(4)
C11 C10 C12 . . 111.1(4)
C13 C10 C12 . . 105.8(4)
C9 C10 C12 . . 110.2(4)
N1 C14 C16 . . 110.3(3)
N1 C14 C15 . . 113.1(3)
C16 C14 C15 . . 109.3(4)
N1 C14 C17 . . 108.0(3)
C16 C14 C17 . . 107.7(4)
C15 C14 C17 . . 108.4(4)
C14 C15 C20 . . 110.2(4)
C14 C16 C22 . . 111.3(4)
C18 C17 C14 . . 110.6(4)
C19 C18 C23 . . 110.4(4)
C19 C18 C17 . . 109.1(4)
C23 C18 C17 . . 109.1(4)
C18 C19 C20 . . 109.9(4)
C21 C20 C19 . . 109.3(4)
C21 C20 C15 . . 109.5(4)
C19 C20 C15 . . 109.1(4)
C22 C21 C20 . . 110.0(4)
C21 C22 C23 . . 110.3(4)
C21 C22 C16 . . 109.3(4)
C23 C22 C16 . . 108.4(4)
C18 C23 C22 . . 108.8(4)
C25 C24 C31 . . 121.7(4)
C25 C24 N3 . . 118.3(4)
C31 C24 N3 . . 119.8(4)
C27 C25 C24 . . 118.3(4)
C27 C25 C26 . . 120.4(4)
C24 C25 C26 . . 121.3(4)
C25 C27 C28 . . 121.9(4)
C30 C28 C27 . . 118.0(4)
C30 C28 C29 . . 121.4(5)
C27 C28 C29 . . 120.6(5)
C28 C30 C31 . . 122.3(5)
C30 C31 C24 . . 117.9(4)
C30 C31 C32 . . 120.5(4)
C24 C31 C32 . . 121.6(4)
C33 O6 C36 . . 107.4(14)
O6 C33 C34 . . 104.0(14)
C33 C34 C35 . . 96.6(14)
C36 C35 C34 . . 98.1(12)
O6 C36 C35 . . 107.7(13)
C33A O6A C36A . . 109.4(7)
O6A C33A C34A . . 106.2(7)
C33A C34A C35A . . 100.5(7)
C34A C35A C36A . . 101.8(7)
O6A C36A C35A . . 106.6(7)
C6 N1 C7 . . 107.5(3)
C6 N1 C14 . . 121.8(3)
C7 N1 C14 . . 118.1(3)
C9 N2 C6 . . 119.7(3)
C9 N2 C8 . . 130.5(3)
C6 N2 C8 . . 109.5(3)
C9 N3 C24 . . 127.0(3)
C9 N3 Ge1 . . 115.4(3)
C24 N3 Ge1 . . 117.5(3)

loop_
_geom_bond_atom_site_label_1
_geom_bond_atom_site_label_2
_geom_bond_site_symmetry_2
_geom_bond_distance
W1 C3 . 1.981(5)
W1 C1 . 2.013(5)
W1 C5 . 2.029(6)
W1 C4 . 2.038(5)
W1 C2 . 2.048(5)
W1 Ge1 . 2.6085(5)
Ge1 C6 . 1.847(4)
Ge1 N3 . 1.932(3)
C1 O1 . 1.150(6)
C2 O2 . 1.132(6)
C3 O3 . 1.151(6)
C4 O4 . 1.142(6)
C5 O5 . 1.146(6)
C6 N1 . 1.404(5)
C6 N2 . 1.405(5)
C7 N1 . 1.470(5)
C7 C8 . 1.506(6)
C8 N2 . 1.479(5)
C9 N3 . 1.336(5)
C9 N2 . 1.356(5)
C9 C10 . 1.541(5)
C10 C11 . 1.531(6)
C10 C13 . 1.536(6)
C10 C12 . 1.543(7)
C14 N1 . 1.479(5)
C14 C16 . 1.513(6)
C14 C15 . 1.531(6)
C14 C17 . 1.536(6)
C15 C20 . 1.537(6)
C16 C22 . 1.536(6)
C17 C18 . 1.533(6)
C18 C19 . 1.518(8)
C18 C23 . 1.523(7)
C19 C20 . 1.523(7)
C20 C21 . 1.518(8)
C21 C22 . 1.517(8)
C22 C23 . 1.530(7)
C24 C25 . 1.390(6)
C24 C31 . 1.392(6)
C24 N3 . 1.445(5)
C25 C27 . 1.388(6)
C25 C26 . 1.502(6)
C27 C28 . 1.388(7)
C28 C30 . 1.385(7)
C28 C29 . 1.517(7)
C30 C31 . 1.391(6)
C31 C32 . 1.501(7)
O6 C33 . 1.396(15)
O6 C36 . 1.403(15)
C33 C34 . 1.528(15)
C34 C35 . 1.533(15)
C35 C36 . 1.521(15)
O6A C33A . 1.401(10)
O6A C36A . 1.425(9)
C33A C34A . 1.513(11)
C34A C35A . 1.516(10)
C35A C36A . 1.516(10)
